data_4305497
loop_
_publ_author_name
'Sheng-Wei Hung'
'Fuh-An Yang'
'Jyh-Horung Chen'
'Shin-Shin Wang'
'Jo-Yu Tung'

_publ_section_title
;
Magnetic Susceptibility and Ground-State Zero-Field Splitting in High-Spin
Mononuclear Manganese(III) of Inverted N-Methylated Porphyrin Complexes:
Mn(2-NCH3NCTPP)Br#
;
_journal_name_full 'Inorganic Chemistry'
_journal_page_first 7202
_journal_page_last 7206
_journal_paper_doi 10.1021/ic800490t
_journal_volume 47
_journal_year 2008
_chemical_formula_sum 'C45.4 H30 Cl2 N4 O0.4 Sn'
_chemical_formula_weight 827.52
_chemical_name_systematic
; 
 ? 
;
_space_group_IT_number 14
_symmetry_cell_setting monoclinic
_symmetry_space_group_name_Hall '-P 2yn'
_symmetry_space_group_name_H-M 'P 1 21/n 1'
_atom_sites_solution_hydrogens geom
_atom_sites_solution_primary direct
_atom_sites_solution_secondary difmap
_audit_creation_method SHELXL-97
_cell_angle_alpha 90.00
_cell_angle_beta 95.061(2)
_cell_angle_gamma 90.00
_cell_formula_units_Z 2
_cell_length_a 10.0782(10)
_cell_length_b 8.3363(7)
_cell_length_c 23.747(2)
_cell_measurement_reflns_used 3208
_cell_measurement_temperature 293(2)
_cell_measurement_theta_max 24.41
_cell_measurement_theta_min 2.21
_cell_volume 1987.3(3)
_computing_cell_refinement 'Bruker SMART'
_computing_data_collection 'Bruker SMART'
_computing_data_reduction 'Bruker SHELXTL'
_computing_molecular_graphics 'Bruker SHELXTL'
_computing_publication_material 'Bruker SHELXTL'
_computing_structure_refinement 'SHELXL-97 (Sheldrick, 1997)'
_computing_structure_solution 'SHELXS-97 (Sheldrick, 1990)'
_diffrn_ambient_temperature 293(2)
_diffrn_measured_fraction_theta_full 0.992
_diffrn_measured_fraction_theta_max 0.992
_diffrn_measurement_device_type 'CCD area detector'
_diffrn_measurement_method 'phi and omega scans'
_diffrn_radiation_monochromator graphite
_diffrn_radiation_source 'fine-focus sealed tube'
_diffrn_radiation_type MoK\a
_diffrn_radiation_wavelength 0.71073
_diffrn_reflns_av_R_equivalents 0.0396
_diffrn_reflns_av_sigmaI/netI 0.0414
_diffrn_reflns_limit_h_max 12
_diffrn_reflns_limit_h_min -8
_diffrn_reflns_limit_k_max 7
_diffrn_reflns_limit_k_min -10
_diffrn_reflns_limit_l_max 27
_diffrn_reflns_limit_l_min -29
_diffrn_reflns_number 10927
_diffrn_reflns_theta_full 26.08
_diffrn_reflns_theta_max 26.08
_diffrn_reflns_theta_min 2.13
_exptl_absorpt_coefficient_mu 0.815
_exptl_absorpt_correction_T_max 0.850
_exptl_absorpt_correction_T_min 0.806
_exptl_absorpt_correction_type empirical
_exptl_crystal_colour blue
_exptl_crystal_density_diffrn 1.383
_exptl_crystal_density_method 'not measured'
_exptl_crystal_description lump
_exptl_crystal_F_000 835
_exptl_crystal_size_max 0.31
_exptl_crystal_size_mid 0.22
_exptl_crystal_size_min 0.20
_refine_diff_density_max 1.658
_refine_diff_density_min -1.696
_refine_diff_density_rms 0.151
_refine_ls_extinction_method none
_refine_ls_goodness_of_fit_ref 1.106
_refine_ls_hydrogen_treatment mixed
_refine_ls_matrix_type full
_refine_ls_number_parameters 246
_refine_ls_number_reflns 3944
_refine_ls_number_restraints 1
_refine_ls_restrained_S_all 1.106
_refine_ls_R_factor_all 0.0806
_refine_ls_R_factor_gt 0.0667
_refine_ls_shift/su_max 0.005
_refine_ls_shift/su_mean 0.000
_refine_ls_structure_factor_coef Fsqd
_refine_ls_weighting_details 'calc w=1/[\s^2^(Fo^2^)+(0.1800P)^2^+0.0000P] where P=(Fo^2^+2Fc^2^)/3'
_refine_ls_weighting_scheme calc
_refine_ls_wR_factor_gt 0.2312
_refine_ls_wR_factor_ref 0.2435
_reflns_number_gt 3186
_reflns_number_total 3944
_reflns_threshold_expression >2sigma(I)
_cod_data_source_file ic800490t-file004_2.cif
_cod_data_source_block jhc371m
_cod_original_formula_sum 'C45.40 H30 Cl2 N4 O0.40 Sn'
_cod_database_code 4305497

loop_
_symmetry_equiv_pos_as_xyz
'x, y, z'
'-x+1/2, y+1/2, -z+1/2'
'-x, -y, -z'
'x-1/2, -y-1/2, z-1/2'

loop_
_atom_site_label
_atom_site_type_symbol
_atom_site_fract_x
_atom_site_fract_y
_atom_site_fract_z
_atom_site_U_iso_or_equiv
_atom_site_adp_type
_atom_site_occupancy
_atom_site_symmetry_multiplicity
_atom_site_calc_flag
_atom_site_refinement_flags
_atom_site_disorder_assembly
_atom_site_disorder_group
Sn Sn 0.5000 0.5000 0.0000 0.0314(3) Uani 1 2 d S . .
N1 N 0.5960(5) 0.4566(6) 0.0818(2) 0.0317(11) Uani 1 1 d . A .
C1 C 0.5782(6) 0.3244(7) 0.1150(2) 0.0344(13) Uani 1 1 d . . .
Cl1 Cl 0.30798(19) 0.6307(2) 0.04272(8) 0.0519(5) Uani 1 1 d . . .
C2 C 0.6720(7) 0.3366(8) 0.1630(3) 0.0404(15) Uani 1 1 d . . .
H2A H 0.6821 0.2628 0.1924 0.048 Uiso 1 1 calc R . .
N2 N 0.7434(12) 0.9236(15) 0.0159(5) 0.023(3) Uiso 0.50 1 d P A 1
C3 C 0.7436(7) 0.4710(8) 0.1594(3) 0.0411(15) Uani 1 1 d . . .
H3A H 0.8117 0.5062 0.1855 0.049 Uiso 1 1 calc R A .
N3 N 0.6113(15) 0.7098(17) -0.0036(6) 0.022(4) Uiso 0.50 1 d P A 2
C4 C 0.6957(6) 0.5508(8) 0.1080(2) 0.0318(12) Uani 1 1 d . A .
C5 C 0.7452(6) 0.6951(7) 0.0876(2) 0.0319(12) Uani 1 1 d . . .
C6 C 0.6997(6) 0.7705(7) 0.0359(2) 0.0317(12) Uani 1 1 d . A .
C7 C 0.588(2) 0.723(2) -0.0034(8) 0.028(6) Uiso 0.50 1 d P A 1
C8 C 0.5946(6) 0.8176(7) -0.0505(2) 0.0305(12) Uani 1 1 d . . .
C9 C 0.6911(7) 0.9418(8) -0.0379(3) 0.0408(15) Uani 1 1 d . A .
H9A H 0.734(9) 1.028(9) -0.059(4) 0.049 Uiso 1 1 d . . .
C10 C 0.5140(7) 0.8010(7) -0.1022(3) 0.0363(13) Uani 1 1 d . . .
C11 C 0.5328(6) 0.9193(8) -0.1483(3) 0.0383(14) Uani 1 1 d . . .
C12 C 0.5191(7) 1.0810(9) -0.1388(3) 0.0435(15) Uani 1 1 d . A .
H12A H 0.4976 1.1168 -0.1036 0.052 Uiso 1 1 calc R . .
C13 C 0.5377(7) 1.1936(9) -0.1822(3) 0.0481(17) Uani 1 1 d . . .
H13A H 0.5267 1.3028 -0.1761 0.058 Uiso 1 1 calc R A .
C14 C 0.5723(8) 1.1387(10) -0.2336(4) 0.059(2) Uani 1 1 d . A .
H14A H 0.5878 1.2118 -0.2619 0.071 Uiso 1 1 calc R . .
C15 C 0.5843(9) 0.9760(10) -0.2438(4) 0.055(2) Uani 1 1 d . . .
H15A H 0.6051 0.9398 -0.2791 0.066 Uiso 1 1 calc R A .
C16 C 0.5648(7) 0.8669(8) -0.2007(3) 0.0428(16) Uani 1 1 d . A .
H16A H 0.5733 0.7576 -0.2073 0.051 Uiso 1 1 calc R . .
C17 C 0.8573(6) 0.7738(7) 0.1230(2) 0.0341(13) Uani 1 1 d . A .
C18 C 0.8323(7) 0.8742(9) 0.1679(3) 0.0487(18) Uani 1 1 d . . .
H18A H 0.7457 0.8861 0.1779 0.058 Uiso 1 1 calc R A .
C19 C 0.9351(9) 0.9559(11) 0.1975(4) 0.059(2) Uani 1 1 d . A .
H19A H 0.9165 1.0269 0.2260 0.070 Uiso 1 1 calc R . .
C20 C 1.0645(8) 0.9332(10) 0.1854(3) 0.0535(18) Uani 1 1 d . . .
H20A H 1.1335 0.9876 0.2058 0.064 Uiso 1 1 calc R A .
C21 C 1.0920(8) 0.8266(9) 0.1416(3) 0.0532(18) Uani 1 1 d . A .
H21A H 1.1791 0.8067 0.1335 0.064 Uiso 1 1 calc R . .
C22 C 0.9883(7) 0.7542(8) 0.1116(3) 0.0420(15) Uani 1 1 d . . .
H22A H 1.0063 0.6876 0.0818 0.050 Uiso 1 1 calc R A .
C23 C 0.8492(17) 1.035(2) 0.0384(8) 0.056(4) Uiso 0.50 1 d P . .
H23A H 0.8500 1.1277 0.0143 0.084 Uiso 0.50 1 calc PR A 1
H23B H 0.9340 0.9823 0.0396 0.084 Uiso 0.50 1 calc PR A 1
H23C H 0.8323 1.0681 0.0758 0.084 Uiso 0.50 1 calc PR A 1
H24A H 0.8433(17) 0.953(2) 0.0216(8) 0.067 Uiso 0.50 1 d PRD A 2
C24 C 0.7674(18) 0.903(2) 0.0088(7) 0.038(5) Uiso 0.50 1 d PD A 2
O1 O 0.589(3) 1.185(3) -0.3954(11) 0.054(6) Uiso 0.20 1 d P B 1
C25 C 0.668(3) 1.125(4) -0.3713(14) 0.042(7) Uiso 0.20 1 d P B 1

loop_
_atom_site_aniso_label
_atom_site_aniso_U_11
_atom_site_aniso_U_22
_atom_site_aniso_U_33
_atom_site_aniso_U_23
_atom_site_aniso_U_13
_atom_site_aniso_U_12
Sn 0.0348(4) 0.0288(4) 0.0294(4) -0.00249(19) -0.0029(2) -0.0073(2)
N1 0.036(3) 0.028(2) 0.031(3) 0.000(2) -0.003(2) -0.009(2)
C1 0.038(3) 0.035(3) 0.030(3) 0.000(2) -0.001(2) -0.006(3)
Cl1 0.0506(10) 0.0454(10) 0.0620(11) -0.0091(8) 0.0180(8) 0.0001(8)
C2 0.044(4) 0.046(4) 0.029(3) 0.007(3) -0.009(3) -0.009(3)
C3 0.038(4) 0.044(4) 0.039(4) 0.008(3) -0.009(3) -0.008(3)
C4 0.034(3) 0.033(3) 0.028(3) 0.001(2) -0.002(2) -0.004(3)
C5 0.031(3) 0.030(3) 0.034(3) -0.002(2) 0.002(2) 0.001(2)
C6 0.035(3) 0.032(3) 0.028(3) -0.001(2) 0.002(2) -0.010(2)
C8 0.030(3) 0.026(3) 0.035(3) 0.001(2) 0.002(2) -0.003(2)
C9 0.043(4) 0.036(3) 0.043(4) 0.009(3) 0.001(3) -0.014(3)
C10 0.041(3) 0.032(3) 0.035(3) 0.003(2) 0.003(3) 0.000(3)
C11 0.030(3) 0.042(4) 0.042(3) 0.008(3) -0.003(3) -0.010(3)
C12 0.044(4) 0.040(4) 0.047(4) 0.004(3) 0.001(3) -0.001(3)
C13 0.046(4) 0.040(4) 0.056(4) 0.010(3) -0.004(3) -0.002(3)
C14 0.056(5) 0.057(5) 0.061(5) 0.026(4) -0.008(4) -0.013(4)
C15 0.058(5) 0.061(5) 0.046(4) 0.004(3) 0.001(4) -0.015(4)
C16 0.056(4) 0.038(4) 0.034(3) -0.001(3) 0.003(3) -0.010(3)
C17 0.039(3) 0.031(3) 0.032(3) 0.003(2) -0.003(3) -0.011(2)
C18 0.033(3) 0.069(5) 0.045(4) -0.024(3) 0.007(3) -0.007(3)
C19 0.058(5) 0.062(4) 0.055(5) -0.017(4) -0.002(4) -0.012(4)
C20 0.043(4) 0.055(4) 0.061(5) 0.000(4) -0.004(4) -0.018(4)
C21 0.039(4) 0.055(4) 0.066(5) 0.004(4) 0.005(3) -0.012(3)
C22 0.039(4) 0.048(4) 0.041(3) -0.006(3) 0.015(3) -0.002(3)

loop_
_atom_type_symbol
_atom_type_description
_atom_type_scat_dispersion_real
_atom_type_scat_dispersion_imag
_atom_type_scat_source
C C 0.0033 0.0016 'International Tables Vol C Tables 4.2.6.8 and 6.1.1.4'
H H 0.0000 0.0000 'International Tables Vol C Tables 4.2.6.8 and 6.1.1.4'
N N 0.0061 0.0033 'International Tables Vol C Tables 4.2.6.8 and 6.1.1.4'
Cl Cl 0.1484 0.1585 'International Tables Vol C Tables 4.2.6.8 and 6.1.1.4'
Sn Sn -0.6537 1.4246 'International Tables Vol C Tables 4.2.6.8 and 6.1.1.4'
O O 0.0106 0.0060 'International Tables Vol C Tables 4.2.6.8 and 6.1.1.4'

loop_
_geom_angle_atom_site_label_1
_geom_angle_atom_site_label_2
_geom_angle_atom_site_label_3
_geom_angle
_geom_angle_site_symmetry_1
_geom_angle_site_symmetry_3
_geom_angle_publ_flag
C7 Sn C7 180.000(2) 3_665 . ?
C7 Sn N3 7.1(7) 3_665 3_665 ?
C7 Sn N3 172.9(7) . 3_665 ?
C7 Sn N3 172.9(7) 3_665 . ?
C7 Sn N3 7.1(7) . . ?
N3 Sn N3 180.000(1) 3_665 . ?
C7 Sn N1 91.5(5) 3_665 3_665 ?
C7 Sn N1 88.5(5) . 3_665 ?
N3 Sn N1 88.7(4) 3_665 3_665 ?
N3 Sn N1 91.3(4) . 3_665 ?
C7 Sn N1 88.5(5) 3_665 . ?
C7 Sn N1 91.5(5) . . ?
N3 Sn N1 91.3(4) 3_665 . ?
N3 Sn N1 88.7(4) . . ?
N1 Sn N1 180.0(3) 3_665 . ?
C7 Sn Cl1 91.4(5) 3_665 . ?
C7 Sn Cl1 88.6(5) . . ?
N3 Sn Cl1 84.9(4) 3_665 . ?
N3 Sn Cl1 95.1(4) . . ?
N1 Sn Cl1 89.45(16) 3_665 . ?
N1 Sn Cl1 90.55(16) . . ?
C7 Sn Cl1 88.6(5) 3_665 3_665 ?
C7 Sn Cl1 91.4(5) . 3_665 ?
N3 Sn Cl1 95.1(4) 3_665 3_665 ?
N3 Sn Cl1 84.9(4) . 3_665 ?
N1 Sn Cl1 90.55(16) 3_665 3_665 ?
N1 Sn Cl1 89.45(16) . 3_665 ?
Cl1 Sn Cl1 180.00(8) . 3_665 ?
C1 N1 C4 108.9(5) . . ?
C1 N1 Sn 126.1(4) . . ?
C4 N1 Sn 124.7(4) . . ?
N1 C1 C2 107.0(5) . . ?
N1 C1 C10 125.8(5) . 3_665 ?
C2 C1 C10 127.2(6) . 3_665 ?
C3 C2 C1 109.5(6) . . ?
C3 C2 H2A 125.3 . . ?
C1 C2 H2A 125.3 . . ?
C9 N2 C6 107.8(8) . . ?
C9 N2 C23 118.8(11) . . ?
C6 N2 C23 131.9(11) . . ?
C9 N2 H24A 113.3 . . ?
C6 N2 H24A 119.0 . . ?
C23 N2 H24A 30.8 . . ?
C2 C3 C4 107.4(6) . . ?
C2 C3 H3A 126.3 . . ?
C4 C3 H3A 126.3 . . ?
C6 N3 C8 109.6(10) . . ?
C6 N3 Sn 128.2(9) . . ?
C8 N3 Sn 122.2(9) . . ?
N1 C4 C5 126.8(5) . . ?
N1 C4 C3 107.2(5) . . ?
C5 C4 C3 125.9(6) . . ?
C4 C5 C6 125.5(5) . . ?
C4 C5 C17 117.0(5) . . ?
C6 C5 C17 117.5(5) . . ?
N3 C6 C5 125.8(8) . . ?
N3 C6 C7 9.4(11) . . ?
C5 C6 C7 127.4(9) . . ?
N3 C6 N2 107.9(9) . . ?
C5 C6 N2 126.3(6) . . ?
C7 C6 N2 105.8(9) . . ?
N3 C6 C24 106.5(10) . . ?
C5 C6 C24 125.6(8) . . ?
C7 C6 C24 106.7(10) . . ?
N2 C6 C24 13.8(8) . . ?
C8 C7 C6 106.0(13) . . ?
C8 C7 Sn 126.9(12) . . ?
C6 C7 Sn 122.2(11) . . ?
C7 C8 C10 125.6(9) . . ?
C7 C8 C9 109.0(9) . . ?
C10 C8 C9 125.3(5) . . ?
C7 C8 N3 10.3(11) . . ?
C10 C8 N3 129.2(7) . . ?
C9 C8 N3 105.1(7) . . ?
C24 C9 N2 15.0(9) . . ?
C24 C9 C8 109.2(9) . . ?
N2 C9 C8 108.6(7) . . ?
C24 C9 H9A 110(5) . . ?
N2 C9 H9A 114(5) . . ?
C8 C9 H9A 137(5) . . ?
C8 C10 C1 125.1(5) . 3_665 ?
C8 C10 C11 117.9(5) . . ?
C1 C10 C11 116.9(5) 3_665 . ?
C12 C11 C16 119.5(6) . . ?
C12 C11 C10 120.2(6) . . ?
C16 C11 C10 120.3(6) . . ?
C11 C12 C13 120.5(7) . . ?
C11 C12 H12A 119.8 . . ?
C13 C12 H12A 119.8 . . ?
C14 C13 C12 119.0(7) . . ?
C14 C13 H13A 120.5 . . ?
C12 C13 H13A 120.5 . . ?
C15 C14 C13 120.9(7) . . ?
C15 C14 H14A 119.5 . . ?
C13 C14 H14A 119.5 . . ?
C14 C15 C16 119.3(8) . . ?
C14 C15 H15A 120.4 . . ?
C16 C15 H15A 120.4 . . ?
C11 C16 C15 120.9(7) . . ?
C11 C16 H16A 119.6 . . ?
C15 C16 H16A 119.6 . . ?
C18 C17 C22 117.4(6) . . ?
C18 C17 C5 120.9(6) . . ?
C22 C17 C5 121.7(6) . . ?
C19 C18 C17 120.5(7) . . ?
C19 C18 H18A 119.7 . . ?
C17 C18 H18A 119.7 . . ?
C18 C19 C20 120.6(8) . . ?
C18 C19 H19A 119.7 . . ?
C20 C19 H19A 119.7 . . ?
C19 C20 C21 119.5(7) . . ?
C19 C20 H20A 120.3 . . ?
C21 C20 H20A 120.3 . . ?
C22 C21 C20 118.3(7) . . ?
C22 C21 H21A 120.8 . . ?
C20 C21 H21A 120.8 . . ?
C21 C22 C17 123.5(6) . . ?
C21 C22 H22A 118.2 . . ?
C17 C22 H22A 118.2 . . ?
N2 C23 C24 13.4(8) . . ?
N2 C23 H23A 109.5 . . ?
C24 C23 H23A 110.0 . . ?
N2 C23 H23B 109.5 . . ?
C24 C23 H23B 97.3 . . ?
H23A C23 H23B 109.5 . . ?
N2 C23 H23C 109.5 . . ?
C24 C23 H23C 120.2 . . ?
H23A C23 H23C 109.5 . . ?
H23B C23 H23C 109.5 . . ?
C24 C23 H24A 28.6 . . ?
C9 C24 C6 106.9(12) . . ?
C9 C24 C23 117.3(14) . . ?
C6 C24 C23 126.8(15) . . ?
C9 C24 H24A 125.4 . . ?
C6 C24 H24A 127.7 . . ?
C23 C24 H24A 25.0 . . ?

loop_
_geom_bond_atom_site_label_1
_geom_bond_atom_site_label_2
_geom_bond_distance
_geom_bond_site_symmetry_2
_geom_bond_publ_flag
Sn C7 2.063(19) 3_665 ?
Sn C7 2.063(19) . ?
Sn N3 2.084(14) 3_665 ?
Sn N3 2.084(14) . ?
Sn N1 2.123(5) 3_665 ?
Sn N1 2.123(5) . ?
Sn Cl1 2.5116(17) . ?
Sn Cl1 2.5116(17) 3_665 ?
N1 C1 1.376(8) . ?
N1 C4 1.380(8) . ?
C1 C2 1.418(8) . ?
C1 C10 1.414(9) 3_665 ?
C2 C3 1.340(9) . ?
C2 H2A 0.9300 . ?
N2 C9 1.347(13) . ?
N2 C6 1.445(13) . ?
N2 C23 1.48(2) . ?
N2 H24A 1.0325 . ?
C3 C4 1.437(9) . ?
C3 H3A 0.9300 . ?
N3 C6 1.334(16) . ?
N3 C8 1.431(15) . ?
C4 C5 1.404(8) . ?
C5 C6 1.419(8) . ?
C5 C17 1.499(8) . ?
C6 C7 1.45(2) . ?
C6 C24 1.474(18) . ?
C7 C8 1.377(19) . ?
C8 C10 1.416(8) . ?
C8 C9 1.434(9) . ?
C9 C24 1.334(18) . ?
C9 H9A 0.99(8) . ?
C10 C1 1.414(9) 3_665 ?
C10 C11 1.499(8) . ?
C11 C12 1.376(11) . ?
C11 C16 1.384(10) . ?
C12 C13 1.419(10) . ?
C12 H12A 0.9300 . ?
C13 C14 1.377(12) . ?
C13 H13A 0.9300 . ?
C14 C15 1.385(11) . ?
C14 H14A 0.9300 . ?
C15 C16 1.396(10) . ?
C15 H15A 0.9300 . ?
C16 H16A 0.9300 . ?
C17 C18 1.395(9) . ?
C17 C22 1.380(9) . ?
C18 C19 1.379(10) . ?
C18 H18A 0.9300 . ?
C19 C20 1.374(12) . ?
C19 H19A 0.9300 . ?
C20 C21 1.414(11) . ?
C20 H20A 0.9300 . ?
C21 C22 1.352(10) . ?
C21 H21A 0.9300 . ?
C22 H22A 0.9300 . ?
C23 C24 1.51(2) . ?
C23 H23A 0.9600 . ?
C23 H23B 0.9600 . ?
C23 H23C 0.9600 . ?
C23 H24A 0.7944 . ?
C24 H24A 0.8994 . ?
O1 C25 1.06(4) . ?
